data_7037782
loop_
_publ_author_name
'Fern\'andez-Rodr\'iguez, Mar\'ia-Jos\'e'
'Mart\'inez-Viviente, Elo\'isa'
'Vicente, Jos\'e'
'Jones, Peter G.'

_publ_section_title
;
 Reactivity towards nitriles, cyanamides, and carbodiimides of palladium
 complexes derived from benzyl alcohol. Synthesis of a mixed Pd2Ag
 complex.
;
_journal_issue 2
_journal_name_full 'Dalton transactions (Cambridge, England : 2003)'
_journal_page_first 820
_journal_page_last 830
_journal_paper_doi 10.1039/c5dt03597j
_journal_volume 45
_journal_year 2015
_chemical_formula_sum 'C19 H18 Cl2 N2 O Pd'
_chemical_formula_weight 467.65
_chemical_name_systematic
;
  ?
;
_space_group_IT_number 14
_symmetry_cell_setting monoclinic
_symmetry_space_group_name_Hall '-P 2yn'
_symmetry_space_group_name_H-M 'P 1 21/n 1'
_atom_sites_solution_hydrogens geom
_atom_sites_solution_primary direct
_atom_sites_solution_secondary difmap
_audit_creation_method SHELXL-97
_audit_update_record
;
2015-09-14 deposited with the CCDC.
2015-12-03 downloaded from the CCDC.
;
_cell_angle_alpha 90.00
_cell_angle_beta 91.879(8)
_cell_angle_gamma 90.00
_cell_formula_units_Z 4
_cell_length_a 9.132(2)
_cell_length_b 11.578(2)
_cell_length_c 17.024(3)
_cell_measurement_reflns_used 9828
_cell_measurement_temperature 133(2)
_cell_measurement_theta_max 30.94
_cell_measurement_theta_min 2.39
_cell_volume 1799.0(6)
_computing_cell_refinement 'Bruker SAINT'
_computing_data_collection 'Bruker SMART'
_computing_data_reduction 'Bruker SAINT'
_computing_molecular_graphics 'Siemens XP'
_computing_publication_material 'Bruker SHELXTL'
_computing_structure_refinement 'SHELXL-97 (Sheldrick, 1997)'
_computing_structure_solution 'SHELXS-97 (Sheldrick, 1990)'
_diffrn_ambient_temperature 133(2)
_diffrn_detector_area_resol_mean 8.192
_diffrn_measured_fraction_theta_full 0.978
_diffrn_measured_fraction_theta_max 0.974
_diffrn_measurement_device_type 'Bruker SMART 1000 CCD area detector'
_diffrn_measurement_method 'phi and omega scans'
_diffrn_radiation_monochromator graphite
_diffrn_radiation_source 'fine-focus sealed tube'
_diffrn_radiation_type MoK\a
_diffrn_radiation_wavelength 0.71073
_diffrn_reflns_av_R_equivalents 0.0000
_diffrn_reflns_av_sigmaI/netI 0.0277
_diffrn_reflns_limit_h_max 12
_diffrn_reflns_limit_h_min -13
_diffrn_reflns_limit_k_max 16
_diffrn_reflns_limit_k_min 0
_diffrn_reflns_limit_l_max 24
_diffrn_reflns_limit_l_min 0
_diffrn_reflns_number 5343
_diffrn_reflns_theta_full 30.00
_diffrn_reflns_theta_max 30.54
_diffrn_reflns_theta_min 2.13
_exptl_absorpt_coefficient_mu 1.338
_exptl_absorpt_correction_T_max 0.8622
_exptl_absorpt_correction_T_min 0.7557
_exptl_absorpt_correction_type multi-scan
_exptl_absorpt_process_details TWINABS
_exptl_crystal_colour colourless
_exptl_crystal_density_diffrn 1.727
_exptl_crystal_density_meas ?
_exptl_crystal_density_method 'not measured'
_exptl_crystal_description prism
_exptl_crystal_F_000 936
_exptl_crystal_size_max 0.40
_exptl_crystal_size_mid 0.23
_exptl_crystal_size_min 0.20
_refine_diff_density_max 1.270
_refine_diff_density_min -0.802
_refine_diff_density_rms 0.114
_refine_ls_extinction_method none
_refine_ls_goodness_of_fit_ref 1.086
_refine_ls_hydrogen_treatment riding
_refine_ls_matrix_type full
_refine_ls_number_parameters 227
_refine_ls_number_reflns 5452
_refine_ls_number_restraints 0
_refine_ls_restrained_S_all 1.086
_refine_ls_R_factor_all 0.0395
_refine_ls_R_factor_gt 0.0341
_refine_ls_shift/su_max 0.001
_refine_ls_shift/su_mean 0.000
_refine_ls_structure_factor_coef Fsqd
_refine_ls_weighting_details 'calc w=1/[\s^2^(Fo^2^)+(0.0357P)^2^+2.7126P] where P=(Fo^2^+2Fc^2^)/3'
_refine_ls_weighting_scheme calc
_refine_ls_wR_factor_gt 0.0827
_refine_ls_wR_factor_ref 0.0851
_reflns_number_gt 5014
_reflns_number_total 5452
_reflns_threshold_expression >2sigma(I)
_cod_data_source_file c5dt03597j2.cif
_cod_data_source_block bunts_5
_cod_depositor_comments
;
The following automatic conversions were performed:

'_symmetry_cell_setting' value 'Monoclinic' changed to 'monoclinic'
according to
/usr/data/users/saulius/crontab/automatic-downloads/rss-feeds/RSC/lib/dictionaries/cif_core.dic
dictionary named 'cif_core.dic' version 2.4.2 from 2011-04-26.

'_exptl_crystal_density_meas' value 'not measured' was changed to '?'
- the value is perceived as not measured.

Automatic conversion script
Id: cif_fix_values 4268 2015-11-12 08:31:59Z antanas 
;
_cod_original_cell_volume 1798.9(6)
_cod_original_sg_symbol_H-M 'P 21/n'
_cod_database_code 7037782

loop_
_symmetry_equiv_pos_as_xyz
'x, y, z'
'-x+1/2, y+1/2, -z+1/2'
'-x, -y, -z'
'x-1/2, -y-1/2, z-1/2'

loop_
_atom_site_label
_atom_site_type_symbol
_atom_site_fract_x
_atom_site_fract_y
_atom_site_fract_z
_atom_site_U_iso_or_equiv
_atom_site_adp_type
_atom_site_occupancy
_atom_site_symmetry_multiplicity
_atom_site_calc_flag
_atom_site_refinement_flags
Pd Pd 0.54353(3) 0.30492(2) 0.597125(15) 0.02227(6) Uani 1 1 d .
C1 C 0.7319(3) 0.3062(3) 0.65831(19) 0.0250(6) Uani 1 1 d .
C2 C 0.8310(4) 0.2132(3) 0.65262(19) 0.0253(7) Uani 1 1 d .
C3 C 0.9727(4) 0.2233(3) 0.68513(19) 0.0291(7) Uani 1 1 d .
H3 H 1.0394 0.1609 0.6805 0.035 Uiso 1 1 calc R
C4 C 1.0173(4) 0.3222(4) 0.7237(2) 0.0350(8) Uani 1 1 d .
H4 H 1.1146 0.3285 0.7447 0.042 Uiso 1 1 calc R
C5 C 0.9198(4) 0.4125(3) 0.7319(2) 0.0347(8) Uani 1 1 d .
H5 H 0.9496 0.4806 0.7591 0.042 Uiso 1 1 calc R
C6 C 0.7773(4) 0.4032(3) 0.6999(2) 0.0295(7) Uani 1 1 d .
H6 H 0.7102 0.4648 0.7069 0.035 Uiso 1 1 calc R
C7 C 0.7858(4) 0.1027(3) 0.6131(2) 0.0302(7) Uani 1 1 d .
H7A H 0.8596 0.0419 0.6249 0.036 Uiso 1 1 calc R
H7B H 0.6905 0.0766 0.6328 0.036 Uiso 1 1 calc R
O O 0.7737(4) 0.1216(3) 0.53048(17) 0.0433(7) Uani 1 1 d .
C8 C 0.7277(10) 0.0196(5) 0.4909(3) 0.075(2) Uani 1 1 d .
H8A H 0.6444 -0.0149 0.5183 0.090 Uiso 1 1 calc R
H8B H 0.8089 -0.0371 0.4922 0.090 Uiso 1 1 calc R
C9 C 0.6835(7) 0.0435(5) 0.4096(3) 0.0605(15) Uani 1 1 d .
H9A H 0.6088 0.1055 0.4081 0.073 Uiso 1 1 calc R
H9B H 0.6386 -0.0266 0.3858 0.073 Uiso 1 1 calc R
N11 N 0.3592(3) 0.3046(3) 0.51799(16) 0.0228(5) Uani 1 1 d .
C12 C 0.3933(3) 0.3281(3) 0.44280(18) 0.0222(6) Uani 1 1 d .
C13 C 0.2916(4) 0.3117(3) 0.3812(2) 0.0292(7) Uani 1 1 d .
H13 H 0.3182 0.3248 0.3284 0.035 Uiso 1 1 calc R
C14 C 0.1504(4) 0.2758(3) 0.3978(2) 0.0321(8) Uani 1 1 d .
H14 H 0.0791 0.2650 0.3565 0.039 Uiso 1 1 calc R
C15 C 0.1154(4) 0.2563(3) 0.4745(2) 0.0314(7) Uani 1 1 d .
H15 H 0.0192 0.2334 0.4873 0.038 Uiso 1 1 calc R
C16 C 0.2231(4) 0.2708(3) 0.5330(2) 0.0282(7) Uani 1 1 d .
H16 H 0.1991 0.2560 0.5859 0.034 Uiso 1 1 calc R
N21 N 0.6339(3) 0.3713(3) 0.49751(17) 0.0231(5) Uani 1 1 d .
C22 C 0.5445(3) 0.3712(3) 0.43257(18) 0.0223(6) Uani 1 1 d .
C23 C 0.5919(4) 0.4116(3) 0.3610(2) 0.0299(7) Uani 1 1 d .
H23 H 0.5266 0.4133 0.3165 0.036 Uiso 1 1 calc R
C24 C 0.7350(4) 0.4496(4) 0.3549(2) 0.0328(8) Uani 1 1 d .
H24 H 0.7699 0.4761 0.3061 0.039 Uiso 1 1 calc R
C25 C 0.8258(4) 0.4481(3) 0.4214(2) 0.0299(7) Uani 1 1 d .
H25 H 0.9243 0.4737 0.4190 0.036 Uiso 1 1 calc R
C26 C 0.7723(4) 0.4091(3) 0.4911(2) 0.0275(7) Uani 1 1 d .
H26 H 0.8355 0.4089 0.5366 0.033 Uiso 1 1 calc R
Cl1 Cl 0.43139(10) 0.22196(8) 0.70201(5) 0.03173(18) Uani 1 1 d .
Cl2 Cl 0.83669(15) 0.08717(14) 0.35314(8) 0.0600(4) Uani 1 1 d .

loop_
_atom_site_aniso_label
_atom_site_aniso_U_11
_atom_site_aniso_U_22
_atom_site_aniso_U_33
_atom_site_aniso_U_23
_atom_site_aniso_U_13
_atom_site_aniso_U_12
Pd 0.02100(9) 0.02784(11) 0.01779(9) -0.00008(10) -0.00209(8) 0.00010(12)
C1 0.0235(13) 0.0328(17) 0.0185(14) 0.0042(13) -0.0018(10) 0.0000(15)
C2 0.0281(15) 0.0299(18) 0.0180(14) 0.0040(12) -0.0011(11) 0.0009(13)
C3 0.0237(15) 0.043(2) 0.0210(14) 0.0031(13) 0.0033(12) 0.0013(14)
C4 0.0271(16) 0.055(2) 0.0225(15) 0.0054(14) -0.0016(12) -0.0083(17)
C5 0.0396(19) 0.039(2) 0.0248(16) -0.0018(14) -0.0044(15) -0.0099(17)
C6 0.0327(17) 0.0314(18) 0.0241(16) -0.0023(14) -0.0044(14) -0.0005(14)
C7 0.0352(18) 0.0292(18) 0.0260(17) 0.0021(13) -0.0032(14) 0.0008(14)
O 0.064(2) 0.0356(15) 0.0302(14) -0.0030(12) -0.0045(14) -0.0061(15)
C8 0.128(6) 0.051(3) 0.043(3) -0.005(2) -0.011(3) -0.036(4)
C9 0.080(4) 0.064(3) 0.036(2) 0.002(2) -0.017(3) -0.034(3)
N11 0.0210(11) 0.0277(14) 0.0198(12) -0.0006(11) 0.0006(9) 0.0024(12)
C12 0.0216(13) 0.0247(16) 0.0202(14) -0.0008(11) -0.0015(11) 0.0022(11)
C13 0.0280(15) 0.0362(19) 0.0230(15) 0.0019(14) -0.0049(12) 0.0017(15)
C14 0.0257(16) 0.0385(19) 0.0316(17) 0.0012(16) -0.0091(14) 0.0006(14)
C15 0.0207(15) 0.0347(19) 0.039(2) -0.0008(15) -0.0019(14) -0.0008(13)
C16 0.0253(15) 0.0329(17) 0.0263(16) -0.0004(14) -0.0013(13) 0.0006(13)
N21 0.0224(12) 0.0246(13) 0.0224(12) 0.0001(10) -0.0005(10) 0.0029(10)
C22 0.0219(14) 0.0226(14) 0.0225(13) -0.0015(11) 0.0006(12) 0.0029(11)
C23 0.0293(16) 0.0383(19) 0.0221(15) -0.0007(13) -0.0012(13) 0.0012(15)
C24 0.0319(18) 0.040(2) 0.0271(17) 0.0046(15) 0.0043(14) 0.0012(15)
C25 0.0231(15) 0.0344(18) 0.0326(18) 0.0028(14) 0.0047(13) 0.0008(13)
C26 0.0241(15) 0.0285(17) 0.0295(17) 0.0024(14) -0.0028(13) 0.0014(13)
Cl1 0.0305(4) 0.0440(5) 0.0206(3) 0.0038(3) -0.0002(3) -0.0054(3)
Cl2 0.0485(6) 0.0880(10) 0.0431(6) -0.0160(6) -0.0050(5) -0.0098(7)

loop_
_atom_type_symbol
_atom_type_description
_atom_type_scat_dispersion_real
_atom_type_scat_dispersion_imag
_atom_type_scat_source
C C 0.0033 0.0016 'International Tables Vol C Tables 4.2.6.8 and 6.1.1.4'
H H 0.0000 0.0000 'International Tables Vol C Tables 4.2.6.8 and 6.1.1.4'
N N 0.0061 0.0033 'International Tables Vol C Tables 4.2.6.8 and 6.1.1.4'
O O 0.0106 0.0060 'International Tables Vol C Tables 4.2.6.8 and 6.1.1.4'
Cl Cl 0.1484 0.1585 'International Tables Vol C Tables 4.2.6.8 and 6.1.1.4'
Pd Pd -0.9988 1.0072 'International Tables Vol C Tables 4.2.6.8 and 6.1.1.4'

loop_
_geom_angle_atom_site_label_1
_geom_angle_atom_site_label_2
_geom_angle_atom_site_label_3
_geom_angle
C1 Pd N21 93.77(12)
C1 Pd N11 172.28(12)
N21 Pd N11 78.97(11)
C1 Pd Cl1 89.76(10)
N21 Pd Cl1 175.54(8)
N11 Pd Cl1 97.36(8)
C6 C1 C2 118.2(3)
C6 C1 Pd 121.0(3)
C2 C1 Pd 120.4(3)
C3 C2 C1 119.8(3)
C3 C2 C7 119.2(3)
C1 C2 C7 121.0(3)
C4 C3 C2 121.0(3)
C3 C4 C5 119.7(3)
C4 C5 C6 119.8(4)
C1 C6 C5 121.4(4)
O C7 C2 108.9(3)
C8 O C7 110.7(4)
O C8 C9 111.2(5)
C8 C9 Cl2 111.4(5)
C16 N11 C12 118.9(3)
C16 N11 Pd 127.1(2)
C12 N11 Pd 113.4(2)
N11 C12 C13 121.1(3)
N11 C12 C22 115.0(3)
C13 C12 C22 123.9(3)
C12 C13 C14 119.2(3)
C15 C14 C13 119.2(3)
C14 C15 C16 118.8(3)
N11 C16 C15 122.7(3)
C26 N21 C22 118.5(3)
C26 N21 Pd 126.2(2)
C22 N21 Pd 115.2(2)
N21 C22 C23 121.3(3)
N21 C22 C12 116.3(3)
C23 C22 C12 122.4(3)
C24 C23 C22 119.7(3)
C25 C24 C23 118.4(4)
C26 C25 C24 119.4(3)
N21 C26 C25 122.6(3)

loop_
_geom_bond_atom_site_label_1
_geom_bond_atom_site_label_2
_geom_bond_distance
Pd C1 1.981(3)
Pd N21 2.059(3)
Pd N11 2.121(3)
Pd Cl1 2.2977(9)
C1 C6 1.385(5)
C1 C2 1.411(5)
C2 C3 1.395(5)
C2 C7 1.497(5)
C3 C4 1.375(5)
C4 C5 1.383(6)
C5 C6 1.398(5)
C7 O 1.424(4)
O C8 1.417(6)
C8 C9 1.456(7)
C9 Cl2 1.795(6)
N11 C16 1.335(4)
N11 C12 1.355(4)
C12 C13 1.391(4)
C12 C22 1.483(4)
C13 C14 1.393(5)
C14 C15 1.374(6)
C15 C16 1.386(5)
N21 C26 1.345(4)
N21 C22 1.353(4)
C22 C23 1.387(5)
C23 C24 1.386(5)
C24 C25 1.381(5)
C25 C26 1.374(5)
